data_4317995
loop_
_publ_author_name
'Dongwhan Lee'
'Stephen J. Lippard'

_publ_section_title
;
 Modeling Dioxygen-Activating Centers in Non-Heme Diiron Enzymes:
 Carboxylate Shifts in Diiron(II) Complexes Supported by Sterically
 Hindered Carboxylate Ligands
;
_journal_name_full 'Inorganic Chemistry'
_journal_page_first 2704
_journal_page_last 2719
_journal_paper_doi 10.1021/ic020186y
_journal_volume 41
_journal_year 2002
_chemical_formula_sum 'C87 H56 Cl6 F8 Fe2 N4 O8'
_chemical_formula_weight 1761.76
_chemical_name_common '[Fe2(m-O2CArF)4(1-MeIm)2]'
_chemical_name_systematic
;
   ?
;
_space_group_IT_number 2
_symmetry_cell_setting triclinic
_symmetry_space_group_name_Hall '-P 1'
_symmetry_space_group_name_H-M 'P -1'
_atom_sites_solution_hydrogens geom
_atom_sites_solution_primary direct
_atom_sites_solution_secondary difmap
_audit_creation_method SHELXL-97
_cell_angle_alpha 93.6210(10)
_cell_angle_beta 92.9080(10)
_cell_angle_gamma 99.5840(10)
_cell_formula_units_Z 2
_cell_length_a 14.7618(4)
_cell_length_b 16.2466(4)
_cell_length_c 16.9722(5)
_cell_measurement_temperature 293(2)
_cell_volume 3997.84(19)
_computing_cell_refinement 'Bruker SMART'
_computing_data_collection 'Bruker SMART'
_computing_data_reduction 'Bruker SHELXTL'
_computing_molecular_graphics 'Bruker SHELXTL'
_computing_publication_material 'Bruker SHELXTL'
_computing_structure_refinement 'SHELXL-97 (Sheldrick, 1997)'
_computing_structure_solution 'SHELXS-97 (Sheldrick, 1990)'
_diffrn_ambient_temperature 293(2)
_diffrn_measured_fraction_theta_full 0.888
_diffrn_measured_fraction_theta_max 0.888
_diffrn_measurement_device_type 'CCD area detector'
_diffrn_measurement_method 'phi and omega scans'
_diffrn_radiation_monochromator graphite
_diffrn_radiation_source 'fine-focus sealed tube'
_diffrn_radiation_type MoK\a
_diffrn_radiation_wavelength 0.71073
_diffrn_reflns_av_R_equivalents 0.0261
_diffrn_reflns_av_sigmaI/netI 0.0687
_diffrn_reflns_limit_h_max 19
_diffrn_reflns_limit_h_min -19
_diffrn_reflns_limit_k_max 21
_diffrn_reflns_limit_k_min -17
_diffrn_reflns_limit_l_max 22
_diffrn_reflns_limit_l_min -19
_diffrn_reflns_number 25107
_diffrn_reflns_theta_full 28.25
_diffrn_reflns_theta_max 28.25
_diffrn_reflns_theta_min 1.69
_exptl_absorpt_coefficient_mu 0.642
_exptl_absorpt_correction_T_max 1.000000
_exptl_absorpt_correction_T_min 0.757630
_exptl_absorpt_correction_type SADABS
_exptl_crystal_colour colorless
_exptl_crystal_density_diffrn 1.464
_exptl_crystal_density_method 'not measured'
_exptl_crystal_description block
_exptl_crystal_F_000 1792
_exptl_crystal_size_max 0.25
_exptl_crystal_size_mid 0.15
_exptl_crystal_size_min 0.10
_refine_diff_density_max 1.092
_refine_diff_density_min -1.128
_refine_diff_density_rms 0.084
_refine_ls_extinction_method none
_refine_ls_goodness_of_fit_ref 1.032
_refine_ls_hydrogen_treatment mixed
_refine_ls_matrix_type full
_refine_ls_number_parameters 1031
_refine_ls_number_reflns 17572
_refine_ls_number_restraints 0
_refine_ls_restrained_S_all 1.032
_refine_ls_R_factor_all 0.1149
_refine_ls_R_factor_gt 0.0672
_refine_ls_shift/su_max 0.313
_refine_ls_shift/su_mean 0.009
_refine_ls_structure_factor_coef Fsqd
_refine_ls_weighting_details 'calc w=1/[\s^2^(Fo^2^)+(0.1132P)^2^+2.8774P] where P=(Fo^2^+2Fc^2^)/3'
_refine_ls_weighting_scheme calc
_refine_ls_wR_factor_gt 0.1808
_refine_ls_wR_factor_ref 0.2099
_reflns_number_gt 11001
_reflns_number_total 17572
_reflns_threshold_expression >2sigma(I)
_cod_data_source_file ic020186y_07.cif
_cod_data_source_block 11
_cod_depositor_comments
;
The following automatic conversions were performed:

'_symmetry_cell_setting' value 'Triclinic' changed to 'triclinic'
according to the built-in table from CIF Core dictionary named
'cif_core.dic' version 2.4.1 from 2010-06-29.

Automatic conversion script
Id: cif_fix_values 1646 2011-03-28 12:23:43Z adriana 
;
_cod_database_code 4317995

loop_
_symmetry_equiv_pos_as_xyz
'x, y, z'
'-x, -y, -z'

loop_
_atom_site_label
_atom_site_type_symbol
_atom_site_fract_x
_atom_site_fract_y
_atom_site_fract_z
_atom_site_U_iso_or_equiv
_atom_site_adp_type
_atom_site_occupancy
_atom_site_symmetry_multiplicity
_atom_site_calc_flag
_atom_site_refinement_flags
_atom_site_disorder_assembly
_atom_site_disorder_group
Fe1 Fe 1.51507(3) -0.25275(3) 1.25052(3) 0.02869(14) Uani 1 1 d . . .
Fe2 Fe 1.31911(3) -0.28639(3) 1.23796(3) 0.02785(14) Uani 1 1 d . . .
F1D F 1.8022(2) -0.4092(3) 1.1531(2) 0.0908(11) Uani 1 1 d . . .
F1A F 1.8279(2) -0.3555(3) 1.4634(2) 0.0911(11) Uani 1 1 d . . .
F1C F 1.7833(3) 0.0177(3) 1.3814(3) 0.1090(14) Uani 1 1 d . . .
F1B F 1.0532(3) -0.1870(3) 1.4103(3) 0.1255(17) Uani 1 1 d . . .
F21B F 1.7640(3) -0.0578(3) 1.0223(3) 0.1172(16) Uani 1 1 d . . .
F21C F 1.0700(2) -0.5320(2) 1.4123(2) 0.0890(11) Uani 1 1 d . . .
F21D F 1.0231(3) -0.1894(4) 1.0394(3) 0.1315(19) Uani 1 1 d . . .
F21A F 1.0823(3) -0.5208(3) 1.0258(3) 0.1098(15) Uani 1 1 d . . .
O1A O 1.50938(18) -0.38657(16) 1.25070(15) 0.0351(6) Uani 1 1 d . . .
O1D O 1.48402(17) -0.26295(16) 1.13168(15) 0.0329(6) Uani 1 1 d . . .
O1C O 1.48674(17) -0.25172(16) 1.36688(15) 0.0331(6) Uani 1 1 d . . .
O1B O 1.34053(17) -0.16675(15) 1.20689(15) 0.0329(6) Uani 1 1 d . . .
O2D O 1.33647(18) -0.32579(16) 1.11707(15) 0.0342(6) Uani 1 1 d . . .
O2A O 1.36002(17) -0.39222(16) 1.27232(15) 0.0334(6) Uani 1 1 d . . .
O2C O 1.33685(17) -0.24107(16) 1.36085(15) 0.0338(6) Uani 1 1 d . . .
O2B O 1.48768(18) -0.12326(16) 1.25019(15) 0.0341(6) Uani 1 1 d . . .
N1Q N 1.1777(2) -0.3218(2) 1.2320(2) 0.0403(8) Uani 1 1 d . . .
N1P N 1.6561(2) -0.2135(2) 1.2560(2) 0.0392(8) Uani 1 1 d . . .
N2Q N 1.0359(2) -0.3596(3) 1.2659(3) 0.0589(11) Uani 1 1 d . . .
N2P N 1.7904(3) -0.1359(3) 1.2460(3) 0.0729(14) Uani 1 1 d . . .
C1P C 1.7245(3) -0.2579(3) 1.2761(3) 0.0602(13) Uani 1 1 d . . .
H1PA H 1.7150 -0.3126 1.2910 0.072 Uiso 1 1 calc R . .
C1Q C 1.1216(3) -0.3434(3) 1.1655(3) 0.0551(12) Uani 1 1 d . . .
H1QA H 1.1404 -0.3422 1.1141 0.066 Uiso 1 1 calc R . .
C2Q C 1.0336(3) -0.3672(4) 1.1856(3) 0.0620(14) Uani 1 1 d . . .
H2QA H 0.9821 -0.3851 1.1512 0.074 Uiso 1 1 calc R . .
C2D C 1.7288(3) -0.3888(4) 1.1097(3) 0.0602(13) Uani 1 1 d . . .
C2B C 1.1182(4) -0.1388(4) 1.3715(5) 0.083(2) Uani 1 1 d . . .
C2A C 1.7449(4) -0.3988(4) 1.4329(3) 0.0614(13) Uani 1 1 d . . .
C2C C 1.7125(4) -0.0286(4) 1.4164(4) 0.0688(15) Uani 1 1 d . . .
C2P C 1.8070(4) -0.2101(4) 1.2710(4) 0.0806(19) Uani 1 1 d . . .
H2PA H 1.8642 -0.2248 1.2823 0.097 Uiso 1 1 calc R . .
C3P C 1.6996(3) -0.1405(3) 1.2386(3) 0.0532(12) Uani 1 1 d . . .
H3PA H 1.6705 -0.0971 1.2230 0.064 Uiso 1 1 calc R . .
C3Q C 1.1252(3) -0.3316(3) 1.2917(3) 0.0521(11) Uani 1 1 d . . .
H3QA H 1.1460 -0.3209 1.3446 0.063 Uiso 1 1 calc R . .
C3A C 1.7435(4) -0.4707(4) 1.3869(3) 0.0622(14) Uani 1 1 d . . .
H3AA H 1.7979 -0.4900 1.3765 0.075 Uiso 1 1 calc R . .
C3D C 1.7452(3) -0.3263(3) 1.0598(4) 0.0624(14) Uani 1 1 d . . .
H3DA H 1.8044 -0.2972 1.0556 0.075 Uiso 1 1 calc R . .
C3C C 1.7314(4) -0.0814(5) 1.4714(4) 0.0843(19) Uani 1 1 d . . .
H3CA H 1.7917 -0.0870 1.4854 0.101 Uiso 1 1 calc R . .
C3B C 1.0961(4) -0.1229(5) 1.2949(6) 0.103(3) Uani 1 1 d . . .
H3BA H 1.0383 -0.1447 1.2708 0.124 Uiso 1 1 calc R . .
C4D C 1.6703(3) -0.3070(3) 1.0152(3) 0.0501(11) Uani 1 1 d . . .
H4DA H 1.6797 -0.2647 0.9806 0.060 Uiso 1 1 calc R . .
C4A C 1.6592(3) -0.5144(3) 1.3559(3) 0.0505(11) Uani 1 1 d . . .
H4AA H 1.6577 -0.5632 1.3236 0.061 Uiso 1 1 calc R . .
C4B C 1.1614(4) -0.0739(5) 1.2541(4) 0.086(2) Uani 1 1 d . . .
H4BA H 1.1455 -0.0598 1.2036 0.104 Uiso 1 1 calc R . .
C4Q C 0.9590(4) -0.3830(5) 1.3153(4) 0.088(2) Uani 1 1 d . . .
H4QA H 0.9036 -0.4009 1.2822 0.133 Uiso 1 1 calc R . .
H4QB H 0.9519 -0.3356 1.3497 0.133 Uiso 1 1 calc R . .
H4QC H 0.9709 -0.4279 1.3463 0.133 Uiso 1 1 calc R . .
C4P C 1.8606(5) -0.0634(5) 1.2299(6) 0.119(3) Uani 1 1 d . . .
H4PA H 1.8305 -0.0190 1.2129 0.178 Uiso 1 1 calc R . .
H4PB H 1.8981 -0.0799 1.1892 0.178 Uiso 1 1 calc R . .
H4PC H 1.8986 -0.0443 1.2773 0.178 Uiso 1 1 calc R . .
C4C C 1.6586(4) -0.1265(4) 1.5057(3) 0.0651(14) Uani 1 1 d . . .
H4CA H 1.6706 -0.1626 1.5439 0.078 Uiso 1 1 calc R . .
C5A C 1.5769(3) -0.4873(3) 1.3716(2) 0.0394(9) Uani 1 1 d . . .
C5D C 1.5820(3) -0.3506(2) 1.0219(2) 0.0373(9) Uani 1 1 d . . .
C5B C 1.2492(3) -0.0457(3) 1.2867(3) 0.0436(10) Uani 1 1 d . . .
C5C C 1.5684(3) -0.1202(3) 1.4857(2) 0.0412(9) Uani 1 1 d . . .
C6C C 1.5529(4) -0.0657(3) 1.4291(3) 0.0518(11) Uani 1 1 d . . .
H6CA H 1.4928 -0.0602 1.4142 0.062 Uiso 1 1 calc R . .
C6D C 1.5699(3) -0.4154(3) 1.0728(3) 0.0433(10) Uani 1 1 d . . .
H6DA H 1.5114 -0.4460 1.0768 0.052 Uiso 1 1 calc R . .
C6B C 1.2688(4) -0.0659(3) 1.3620(3) 0.0562(12) Uani 1 1 d . . .
H6BA H 1.3278 -0.0481 1.3852 0.067 Uiso 1 1 calc R . .
C6A C 1.5818(3) -0.4139(3) 1.4191(3) 0.0523(11) Uani 1 1 d . . .
H6AA H 1.5278 -0.3943 1.4304 0.063 Uiso 1 1 calc R . .
C7C C 1.6250(4) -0.0192(3) 1.3945(3) 0.0640(14) Uani 1 1 d . . .
H7CA H 1.6142 0.0179 1.3569 0.077 Uiso 1 1 calc R . .
C7D C 1.6437(3) -0.4348(3) 1.1174(3) 0.0548(12) Uani 1 1 d . . .
H7DA H 1.6357 -0.4777 1.1515 0.066 Uiso 1 1 calc R . .
C7B C 1.2027(5) -0.1125(4) 1.4053(4) 0.0742(17) Uani 1 1 d . . .
H7BA H 1.2174 -0.1250 1.4567 0.089 Uiso 1 1 calc R . .
C7A C 1.6660(4) -0.3690(4) 1.4503(3) 0.0659(14) Uani 1 1 d . . .
H7AA H 1.6687 -0.3199 1.4822 0.079 Uiso 1 1 calc R . .
C8A C 1.4882(3) -0.5405(3) 1.3415(2) 0.0385(9) Uani 1 1 d . . .
C8D C 1.5027(3) -0.3319(2) 0.9711(2) 0.0356(8) Uani 1 1 d . . .
C8C C 1.4905(3) -0.1682(2) 1.5267(2) 0.0380(9) Uani 1 1 d . . .
C8B C 1.3188(3) 0.0070(2) 1.2418(2) 0.0375(9) Uani 1 1 d . . .
C9D C 1.5087(3) -0.3405(3) 0.8891(2) 0.0445(10) Uani 1 1 d . . .
H9DA H 1.5619 -0.3545 0.8687 0.053 Uiso 1 1 calc R . .
C9A C 1.4709(3) -0.6218(3) 1.3663(3) 0.0464(10) Uani 1 1 d . . .
H9AA H 1.5137 -0.6389 1.4011 0.056 Uiso 1 1 calc R . .
C9C C 1.4921(3) -0.1531(3) 1.6089(2) 0.0477(11) Uani 1 1 d . . .
H9CA H 1.5410 -0.1166 1.6353 0.057 Uiso 1 1 calc R . .
C9B C 1.3063(3) 0.0888(3) 1.2295(3) 0.0473(10) Uani 1 1 d . . .
H9BA H 1.2552 0.1080 1.2489 0.057 Uiso 1 1 calc R . .
C10A C 1.3919(3) -0.6776(3) 1.3404(3) 0.0502(11) Uani 1 1 d . . .
H10A H 1.3819 -0.7313 1.3578 0.060 Uiso 1 1 calc R . .
C10C C 1.4210(4) -0.1924(3) 1.6517(2) 0.0507(11) Uani 1 1 d . . .
H10B H 1.4218 -0.1809 1.7061 0.061 Uiso 1 1 calc R . .
C10D C 1.4372(4) -0.3287(3) 0.8380(3) 0.0485(11) Uani 1 1 d . . .
H10C H 1.4425 -0.3346 0.7837 0.058 Uiso 1 1 calc R . .
C10B C 1.3679(3) 0.1419(3) 1.1894(3) 0.0502(11) Uani 1 1 d . . .
H10D H 1.3587 0.1963 1.1823 0.060 Uiso 1 1 calc R . .
C11D C 1.3575(3) -0.3080(3) 0.8672(2) 0.0465(10) Uani 1 1 d . . .
H11A H 1.3094 -0.3009 0.8322 0.056 Uiso 1 1 calc R . .
C11B C 1.4432(3) 0.1130(3) 1.1600(3) 0.0433(10) Uani 1 1 d . . .
H11B H 1.4841 0.1483 1.1321 0.052 Uiso 1 1 calc R . .
C11A C 1.3284(3) -0.6527(3) 1.2886(3) 0.0448(10) Uani 1 1 d . . .
H11C H 1.2758 -0.6903 1.2707 0.054 Uiso 1 1 calc R . .
C11C C 1.3501(3) -0.2482(3) 1.6133(2) 0.0463(10) Uani 1 1 d . . .
H11D H 1.3032 -0.2744 1.6422 0.056 Uiso 1 1 calc R . .
C12C C 1.3469(3) -0.2664(3) 1.5310(2) 0.0372(9) Uani 1 1 d . . .
C12B C 1.4595(3) 0.0320(2) 1.1711(2) 0.0348(8) Uani 1 1 d . . .
C12A C 1.3420(3) -0.5717(2) 1.2627(2) 0.0358(8) Uani 1 1 d . . .
C12D C 1.3483(3) -0.2978(2) 0.9486(2) 0.0391(9) Uani 1 1 d . . .
C13C C 1.4170(3) -0.2246(2) 1.4869(2) 0.0335(8) Uani 1 1 d . . .
C13A C 1.4218(3) -0.5143(2) 1.2903(2) 0.0333(8) Uani 1 1 d . . .
C13D C 1.4213(3) -0.3099(2) 1.0020(2) 0.0331(8) Uani 1 1 d . . .
C13B C 1.3967(3) -0.0220(2) 1.2127(2) 0.0317(8) Uani 1 1 d . . .
C14B C 1.4102(2) -0.1112(2) 1.2248(2) 0.0285(7) Uani 1 1 d . . .
C14D C 1.4127(3) -0.2990(2) 1.0905(2) 0.0293(8) Uani 1 1 d . . .
C14A C 1.4329(3) -0.4243(2) 1.2685(2) 0.0305(8) Uani 1 1 d . . .
C14C C 1.4126(3) -0.2404(2) 1.3979(2) 0.0315(8) Uani 1 1 d . . .
C15A C 1.2731(3) -0.5532(2) 1.2018(3) 0.0392(9) Uani 1 1 d . . .
C15C C 1.2725(3) -0.3344(3) 1.4959(2) 0.0401(9) Uani 1 1 d . . .
C15D C 1.2622(3) -0.2706(3) 0.9748(2) 0.0452(10) Uani 1 1 d . . .
C15B C 1.5409(3) 0.0062(2) 1.1338(2) 0.0375(9) Uani 1 1 d . . .
C16C C 1.1811(3) -0.3363(3) 1.5150(3) 0.0536(12) Uani 1 1 d . . .
H16A H 1.1661 -0.2924 1.5468 0.064 Uiso 1 1 calc R . .
C16B C 1.6259(3) 0.0583(3) 1.1422(3) 0.0552(12) Uani 1 1 d . . .
H16B H 1.6326 0.1079 1.1740 0.066 Uiso 1 1 calc R . .
C16A C 1.1789(3) -0.5737(3) 1.2123(3) 0.0540(12) Uani 1 1 d . . .
H16C H 1.1590 -0.5955 1.2591 0.065 Uiso 1 1 calc R . .
C16D C 1.1752(4) -0.3171(4) 0.9509(3) 0.0697(16) Uani 1 1 d . . .
H16D H 1.1713 -0.3674 0.9205 0.084 Uiso 1 1 calc R . .
C17C C 1.1126(4) -0.4021(4) 1.4876(3) 0.0639(14) Uani 1 1 d . . .
H17A H 1.0518 -0.4030 1.5001 0.077 Uiso 1 1 calc R . .
C17B C 1.7018(4) 0.0379(4) 1.1040(4) 0.0732(17) Uani 1 1 d . . .
H17B H 1.7583 0.0736 1.1089 0.088 Uiso 1 1 calc R . .
C17A C 1.1150(4) -0.5617(4) 1.1535(4) 0.0730(17) Uani 1 1 d . . .
H17C H 1.0523 -0.5739 1.1606 0.088 Uiso 1 1 calc R . .
C17D C 1.0949(4) -0.2897(6) 0.9716(4) 0.089(2) Uani 1 1 d . . .
H17D H 1.0376 -0.3208 0.9553 0.107 Uiso 1 1 calc R . .
C18B C 1.6897(4) -0.0371(4) 1.0589(4) 0.0748(18) Uani 1 1 d . . .
C18C C 1.1378(4) -0.4671(4) 1.4404(3) 0.0610(14) Uani 1 1 d . . .
C18A C 1.1462(4) -0.5313(3) 1.0840(4) 0.0701(16) Uani 1 1 d . . .
C18D C 1.1022(4) -0.2156(6) 1.0166(4) 0.089(2) Uani 1 1 d . . .
C19C C 1.2257(3) -0.4680(3) 1.4208(3) 0.0524(12) Uani 1 1 d . . .
H19A H 1.2402 -0.5121 1.3890 0.063 Uiso 1 1 calc R . .
C19A C 1.2372(3) -0.5099(3) 1.0717(3) 0.0523(12) Uani 1 1 d . . .
H19B H 1.2563 -0.4885 1.0247 0.063 Uiso 1 1 calc R . .
C19B C 1.6072(4) -0.0904(3) 1.0488(3) 0.0642(14) Uani 1 1 d . . .
H19C H 1.6013 -0.1404 1.0176 0.077 Uiso 1 1 calc R . .
C19D C 1.1845(5) -0.1683(4) 1.0411(4) 0.0752(17) Uani 1 1 d . . .
H19D H 1.1872 -0.1181 1.0713 0.090 Uiso 1 1 calc R . .
C20C C 1.2935(3) -0.4015(3) 1.4492(2) 0.0422(9) Uani 1 1 d . . .
H20A H 1.3541 -0.4018 1.4368 0.051 Uiso 1 1 calc R . .
C20A C 1.2998(3) -0.5209(2) 1.1308(2) 0.0410(9) Uani 1 1 d . . .
H20B H 1.3622 -0.5063 1.1233 0.049 Uiso 1 1 calc R . .
C20D C 1.2646(4) -0.1959(3) 1.0204(3) 0.0544(12) Uani 1 1 d . . .
H20C H 1.3213 -0.1639 1.0374 0.065 Uiso 1 1 calc R . .
C20B C 1.5326(3) -0.0681(3) 1.0862(2) 0.0457(10) Uani 1 1 d . . .
H20D H 1.4759 -0.1034 1.0795 0.055 Uiso 1 1 calc R . .
C1T C 0.947(2) -0.740(2) 1.2740(19) 0.189(12) Uiso 0.50 1 d P A 3
Cl1T Cl 0.8839(3) -0.6347(2) 1.2669(2) 0.0801(9) Uiso 0.50 1 d P A 3
Cl2T Cl 0.8297(4) -0.8183(4) 1.2597(4) 0.1151(17) Uiso 0.50 1 d P A 3
C2T C 0.9158(9) -0.7456(8) 1.2349(8) 0.067(3) Uiso 0.50 1 d P B 4
Cl3T Cl 0.9221(6) -0.6587(5) 1.2784(5) 0.178(3) Uiso 0.50 1 d P B 4
Cl4T Cl 0.8563(4) -0.8179(4) 1.2879(4) 0.128(2) Uiso 0.50 1 d P B 4
C1S C 2.1036(4) 0.1157(4) 1.0876(4) 0.0749(16) Uani 1 1 d . . .
Cl1S Cl 2.13591(12) 0.22020(11) 1.12441(12) 0.0884(5) Uani 1 1 d . C .
Cl2S Cl 2.0039(10) 0.0620(10) 1.1182(12) 0.167(5) Uani 0.50 1 d P C 1
Cl2T Cl 2.0017(6) 0.0735(7) 1.1302(9) 0.128(4) Uani 0.50 1 d P C 2
Cl1X Cl 1.1302(4) -0.7900(4) 1.3729(4) 0.271(2) Uiso 1 1 d . . .
Cl2X Cl 1.0202(6) -0.9253(6) 1.4251(6) 0.394(5) Uiso 1 1 d . . .
C3X C 1.0549(12) -0.7959(11) 1.4347(10) 0.108(5) Uiso 0.50 1 d P D 5
C3Y C 1.0760(8) -0.9148(7) 1.3610(7) 0.067(3) Uiso 0.50 1 d P D 6

loop_
_atom_site_aniso_label
_atom_site_aniso_U_11
_atom_site_aniso_U_22
_atom_site_aniso_U_33
_atom_site_aniso_U_23
_atom_site_aniso_U_13
_atom_site_aniso_U_12
Fe1 0.0271(3) 0.0313(3) 0.0279(3) 0.0028(2) 0.0015(2) 0.0054(2)
Fe2 0.0268(3) 0.0271(3) 0.0304(3) 0.0051(2) 0.0020(2) 0.0059(2)
F1D 0.0531(19) 0.119(3) 0.105(3) 0.011(2) -0.0125(18) 0.0325(19)
F1A 0.061(2) 0.114(3) 0.086(2) -0.006(2) -0.0102(18) -0.0096(19)
F1C 0.079(2) 0.113(3) 0.121(3) 0.033(3) 0.016(2) -0.034(2)
F1B 0.091(3) 0.109(3) 0.180(5) 0.022(3) 0.085(3) 0.001(2)
F21B 0.109(3) 0.118(3) 0.144(4) 0.020(3) 0.082(3) 0.047(3)
F21C 0.071(2) 0.098(3) 0.081(2) -0.0018(19) 0.0153(18) -0.0367(19)
F21D 0.083(3) 0.225(6) 0.111(3) 0.026(3) 0.007(2) 0.092(3)
F21A 0.074(2) 0.109(3) 0.137(4) 0.027(3) -0.059(2) 0.002(2)
O1A 0.0384(15) 0.0322(14) 0.0357(14) 0.0055(11) 0.0070(11) 0.0064(11)
O1D 0.0352(14) 0.0331(14) 0.0303(13) 0.0010(11) -0.0016(11) 0.0066(11)
O1C 0.0338(14) 0.0347(14) 0.0313(13) 0.0011(11) 0.0034(11) 0.0068(11)
O1B 0.0359(14) 0.0275(13) 0.0357(14) 0.0028(11) 0.0002(11) 0.0068(11)
O2D 0.0379(14) 0.0329(14) 0.0317(14) 0.0054(11) 0.0038(11) 0.0044(11)
O2A 0.0357(14) 0.0312(14) 0.0350(14) 0.0055(11) 0.0031(11) 0.0087(11)
O2C 0.0334(14) 0.0381(15) 0.0314(13) 0.0042(11) 0.0013(11) 0.0101(11)
O2B 0.0374(14) 0.0330(14) 0.0335(14) 0.0046(11) -0.0008(11) 0.0108(11)
N1Q 0.0331(17) 0.0411(19) 0.048(2) 0.0074(15) 0.0026(15) 0.0084(14)
N1P 0.0315(17) 0.0415(19) 0.0444(19) 0.0078(15) 0.0017(14) 0.0043(14)
N2Q 0.0304(19) 0.067(3) 0.081(3) 0.019(2) 0.0097(19) 0.0078(18)
N2P 0.038(2) 0.065(3) 0.113(4) 0.031(3) 0.004(2) -0.005(2)
C1P 0.039(2) 0.059(3) 0.086(4) 0.024(3) 0.000(2) 0.013(2)
C1Q 0.044(3) 0.064(3) 0.054(3) 0.001(2) -0.004(2) 0.006(2)
C2Q 0.038(3) 0.072(4) 0.073(4) 0.010(3) -0.013(2) 0.003(2)
C2D 0.041(3) 0.080(4) 0.063(3) 0.001(3) 0.001(2) 0.022(2)
C2B 0.058(4) 0.073(4) 0.123(6) 0.012(4) 0.045(4) 0.012(3)
C2A 0.050(3) 0.077(4) 0.054(3) 0.009(3) -0.006(2) 0.003(3)
C2C 0.065(4) 0.063(3) 0.070(4) 0.009(3) 0.004(3) -0.015(3)
C2P 0.035(3) 0.085(4) 0.126(6) 0.036(4) -0.001(3) 0.012(3)
C3P 0.040(2) 0.047(3) 0.072(3) 0.019(2) 0.002(2) 0.004(2)
C3Q 0.038(2) 0.062(3) 0.059(3) 0.013(2) 0.008(2) 0.010(2)
C3A 0.049(3) 0.075(4) 0.068(3) 0.019(3) 0.012(2) 0.019(3)
C3D 0.039(3) 0.060(3) 0.086(4) -0.008(3) 0.007(2) 0.006(2)
C3C 0.050(3) 0.106(5) 0.092(5) 0.029(4) -0.008(3) -0.002(3)
C3B 0.040(3) 0.113(6) 0.150(8) 0.006(5) 0.011(4) -0.006(3)
C4D 0.047(3) 0.042(2) 0.062(3) 0.003(2) 0.018(2) 0.006(2)
C4A 0.051(3) 0.051(3) 0.053(3) 0.008(2) 0.007(2) 0.014(2)
C4B 0.048(3) 0.111(5) 0.097(5) 0.021(4) -0.003(3) -0.001(3)
C4Q 0.042(3) 0.106(5) 0.122(6) 0.035(4) 0.022(3) 0.010(3)
C4P 0.055(4) 0.098(6) 0.202(9) 0.061(6) 0.014(5) -0.013(4)
C4C 0.057(3) 0.070(4) 0.069(3) 0.024(3) -0.007(3) 0.007(3)
C5A 0.049(2) 0.042(2) 0.030(2) 0.0106(17) -0.0004(17) 0.0136(19)
C5D 0.040(2) 0.034(2) 0.040(2) -0.0005(16) 0.0125(17) 0.0094(17)
C5B 0.036(2) 0.036(2) 0.060(3) -0.0011(19) 0.0088(19) 0.0118(17)
C5C 0.050(2) 0.035(2) 0.036(2) -0.0004(17) -0.0054(18) 0.0047(18)
C6C 0.062(3) 0.039(2) 0.057(3) 0.011(2) 0.003(2) 0.013(2)
C6D 0.041(2) 0.044(2) 0.047(2) 0.0080(19) 0.0106(19) 0.0085(18)
C6B 0.053(3) 0.053(3) 0.063(3) 0.007(2) 0.007(2) 0.008(2)
C6A 0.051(3) 0.059(3) 0.048(3) -0.004(2) -0.001(2) 0.015(2)
C7C 0.082(4) 0.042(3) 0.068(3) 0.017(2) 0.010(3) 0.003(3)
C7D 0.049(3) 0.066(3) 0.057(3) 0.016(2) 0.009(2) 0.024(2)
C7B 0.087(4) 0.064(4) 0.078(4) 0.013(3) 0.035(3) 0.019(3)
C7A 0.069(3) 0.074(4) 0.050(3) -0.011(3) 0.002(3) 0.005(3)
C8A 0.050(2) 0.037(2) 0.033(2) 0.0076(16) 0.0082(17) 0.0177(18)
C8D 0.048(2) 0.0210(18) 0.036(2) -0.0002(15) 0.0084(17) 0.0007(16)
C8C 0.050(2) 0.034(2) 0.032(2) 0.0019(16) 0.0005(17) 0.0156(18)
C8B 0.036(2) 0.035(2) 0.041(2) -0.0028(17) -0.0052(17) 0.0097(16)
C9D 0.065(3) 0.031(2) 0.039(2) 0.0056(17) 0.017(2) 0.0080(19)
C9A 0.060(3) 0.043(2) 0.042(2) 0.0129(19) 0.008(2) 0.020(2)
C9C 0.067(3) 0.043(2) 0.033(2) -0.0025(18) -0.008(2) 0.015(2)
C9B 0.048(2) 0.037(2) 0.059(3) -0.003(2) 0.002(2) 0.0174(19)
C10A 0.069(3) 0.034(2) 0.051(3) 0.0140(19) 0.011(2) 0.012(2)
C10C 0.076(3) 0.051(3) 0.027(2) 0.0007(19) 0.001(2) 0.018(2)
C10D 0.077(3) 0.037(2) 0.031(2) 0.0034(17) 0.011(2) 0.004(2)
C10B 0.062(3) 0.028(2) 0.062(3) 0.004(2) -0.002(2) 0.017(2)
C11D 0.063(3) 0.040(2) 0.033(2) 0.0043(18) -0.008(2) 0.001(2)
C11B 0.056(3) 0.029(2) 0.044(2) 0.0065(17) 0.000(2) 0.0045(18)
C11A 0.052(3) 0.031(2) 0.053(3) 0.0075(18) 0.015(2) 0.0075(18)
C11C 0.064(3) 0.049(3) 0.031(2) 0.0073(18) 0.011(2) 0.021(2)
C12C 0.044(2) 0.040(2) 0.031(2) 0.0036(16) 0.0063(16) 0.0159(18)
C12B 0.046(2) 0.0295(19) 0.0291(19) 0.0009(15) -0.0052(16) 0.0088(16)
C12A 0.043(2) 0.0281(19) 0.039(2) 0.0027(16) 0.0102(17) 0.0100(16)
C12D 0.049(2) 0.034(2) 0.033(2) 0.0022(16) 0.0013(17) 0.0007(17)
C13C 0.040(2) 0.035(2) 0.0275(19) 0.0025(15) 0.0018(15) 0.0136(16)
C13A 0.040(2) 0.033(2) 0.0292(19) 0.0070(15) 0.0081(15) 0.0102(16)
C13D 0.042(2) 0.0236(18) 0.033(2) 0.0065(15) 0.0004(16) 0.0018(15)
C13B 0.036(2) 0.0265(18) 0.0319(19) 0.0000(14) -0.0060(15) 0.0069(15)
C14B 0.0338(19) 0.0275(18) 0.0241(17) 0.0011(14) 0.0018(14) 0.0050(15)
C14D 0.037(2) 0.0219(17) 0.0310(19) 0.0039(14) 0.0025(15) 0.0095(15)
C14A 0.037(2) 0.0314(19) 0.0250(17) 0.0038(14) 0.0016(15) 0.0098(16)
C14C 0.036(2) 0.0267(18) 0.0330(19) 0.0052(15) 0.0035(16) 0.0061(15)
C15A 0.039(2) 0.0264(19) 0.051(2) -0.0035(17) 0.0026(18) 0.0049(16)
C15C 0.044(2) 0.048(2) 0.030(2) 0.0109(17) 0.0090(17) 0.0062(19)
C15D 0.046(2) 0.059(3) 0.031(2) 0.0112(19) -0.0080(18) 0.009(2)
C15B 0.052(2) 0.0282(19) 0.033(2) 0.0079(15) 0.0027(17) 0.0067(17)
C16C 0.055(3) 0.066(3) 0.042(2) 0.006(2) 0.018(2) 0.013(2)
C16B 0.060(3) 0.038(2) 0.068(3) 0.010(2) 0.018(2) 0.006(2)
C16A 0.046(3) 0.045(3) 0.070(3) 0.004(2) 0.005(2) 0.003(2)
C16D 0.051(3) 0.105(5) 0.049(3) 0.000(3) -0.012(2) 0.009(3)
C17C 0.047(3) 0.087(4) 0.055(3) 0.011(3) 0.017(2) -0.003(3)
C17B 0.061(3) 0.066(4) 0.097(4) 0.023(3) 0.035(3) 0.006(3)
C17A 0.038(3) 0.064(4) 0.113(5) 0.006(3) -0.007(3) 0.001(2)
C17D 0.049(3) 0.160(7) 0.057(4) 0.010(4) -0.014(3) 0.013(4)
C18B 0.086(4) 0.067(4) 0.085(4) 0.022(3) 0.051(3) 0.033(3)
C18C 0.058(3) 0.071(3) 0.046(3) 0.011(2) 0.010(2) -0.015(3)
C18A 0.061(3) 0.055(3) 0.090(4) 0.011(3) -0.031(3) 0.005(3)
C18D 0.063(4) 0.145(7) 0.069(4) 0.024(4) -0.011(3) 0.052(4)
C19C 0.061(3) 0.050(3) 0.042(2) 0.004(2) 0.012(2) -0.004(2)
C19A 0.063(3) 0.038(2) 0.053(3) -0.001(2) -0.014(2) 0.006(2)
C19B 0.095(4) 0.054(3) 0.052(3) 0.008(2) 0.027(3) 0.029(3)
C19D 0.086(4) 0.079(4) 0.071(4) 0.007(3) 0.004(3) 0.045(3)
C20C 0.047(2) 0.045(2) 0.036(2) 0.0078(18) 0.0114(18) 0.0061(19)
C20A 0.045(2) 0.032(2) 0.045(2) 0.0002(17) -0.0013(18) 0.0075(17)
C20D 0.059(3) 0.055(3) 0.054(3) 0.009(2) -0.003(2) 0.022(2)
C20B 0.066(3) 0.038(2) 0.036(2) 0.0029(17) 0.008(2) 0.016(2)
C1S 0.058(3) 0.076(4) 0.094(4) 0.012(3) 0.016(3) 0.016(3)
Cl1S 0.0764(10) 0.0831(11) 0.1064(13) 0.0108(9) -0.0024(9) 0.0162(8)
Cl2S 0.163(10) 0.140(8) 0.188(10) 0.015(6) 0.040(8) -0.013(7)
Cl2T 0.084(4) 0.094(4) 0.220(11) 0.071(6) 0.088(6) 0.009(3)

loop_
_atom_type_symbol
_atom_type_description
_atom_type_scat_dispersion_real
_atom_type_scat_dispersion_imag
_atom_type_scat_source
C C 0.0033 0.0016 'International Tables Vol C Tables 4.2.6.8 and 6.1.1.4'
H H 0.0000 0.0000 'International Tables Vol C Tables 4.2.6.8 and 6.1.1.4'
N N 0.0061 0.0033 'International Tables Vol C Tables 4.2.6.8 and 6.1.1.4'
O O 0.0106 0.0060 'International Tables Vol C Tables 4.2.6.8 and 6.1.1.4'
Fe Fe 0.3463 0.8444 'International Tables Vol C Tables 4.2.6.8 and 6.1.1.4'
F F 0.0171 0.0103 'International Tables Vol C Tables 4.2.6.8 and 6.1.1.4'
Cl Cl 0.1484 0.1585 'International Tables Vol C Tables 4.2.6.8 and 6.1.1.4'

loop_
_geom_angle_atom_site_label_1
_geom_angle_atom_site_label_2
_geom_angle_atom_site_label_3
_geom_angle
_geom_angle_site_symmetry_1
_geom_angle_site_symmetry_3
_geom_angle_publ_flag
O1D Fe1 O1C 155.55(11) . . ?
O1D Fe1 N1P 101.54(12) . . ?
O1C Fe1 N1P 102.67(12) . . ?
O1D Fe1 O1A 90.80(10) . . ?
O1C Fe1 O1A 88.27(10) . . ?
N1P Fe1 O1A 100.14(12) . . ?
O1D Fe1 O2B 87.15(10) . . ?
O1C Fe1 O2B 88.48(10) . . ?
N1P Fe1 O2B 92.44(12) . . ?
O1A Fe1 O2B 167.41(10) . . ?
O2A Fe2 O1B 154.08(11) . . ?
O2A Fe2 N1Q 100.94(12) . . ?
O1B Fe2 N1Q 104.98(12) . . ?
O2A Fe2 O2D 89.31(10) . . ?
O1B Fe2 O2D 88.16(10) . . ?
N1Q Fe2 O2D 95.84(12) . . ?
O2A Fe2 O2C 86.88(10) . . ?
O1B Fe2 O2C 89.57(10) . . ?
N1Q Fe2 O2C 97.70(12) . . ?
O2D Fe2 O2C 166.40(10) . . ?
C14A O1A Fe1 112.9(2) . . ?
C14D O1D Fe1 131.5(2) . . ?
C14C O1C Fe1 128.4(2) . . ?
C14B O1B Fe2 127.5(2) . . ?
C14D O2D Fe2 116.3(2) . . ?
C14A O2A Fe2 135.9(2) . . ?
C14C O2C Fe2 119.1(2) . . ?
C14B O2B Fe1 118.9(2) . . ?
C3Q N1Q C1Q 106.4(4) . . ?
C3Q N1Q Fe2 126.8(3) . . ?
C1Q N1Q Fe2 126.7(3) . . ?
C3P N1P C1P 104.9(4) . . ?
C3P N1P Fe1 126.8(3) . . ?
C1P N1P Fe1 128.3(3) . . ?
C2Q N2Q C3Q 106.7(4) . . ?
C2Q N2Q C4Q 126.8(5) . . ?
C3Q N2Q C4Q 126.4(5) . . ?
C3P N2P C2P 107.2(4) . . ?
C3P N2P C4P 126.4(5) . . ?
C2P N2P C4P 126.4(5) . . ?
C2P C1P N1P 109.5(5) . . ?
N1Q C1Q C2Q 109.6(5) . . ?
C1Q C2Q N2Q 106.5(4) . . ?
C3D C2D C7D 123.8(5) . . ?
C3D C2D F1D 118.6(5) . . ?
C7D C2D F1D 117.6(5) . . ?
C7B C2B F1B 120.6(8) . . ?
C7B C2B C3B 121.4(6) . . ?
F1B C2B C3B 117.9(7) . . ?
C3A C2A F1A 118.6(5) . . ?
C3A C2A C7A 122.3(5) . . ?
F1A C2A C7A 119.1(5) . . ?
C7C C2C C3C 122.5(5) . . ?
C7C C2C F1C 118.0(5) . . ?
C3C C2C F1C 119.5(6) . . ?
C1P C2P N2P 106.5(5) . . ?
N1P C3P N2P 111.9(4) . . ?
N1Q C3Q N2Q 110.9(5) . . ?
C2A C3A C4A 118.5(5) . . ?
C2D C3D C4D 118.0(5) . . ?
C2C C3C C4C 117.9(6) . . ?
C2B C3B C4B 118.9(6) . . ?
C5D C4D C3D 120.7(5) . . ?
C3A C4A C5A 121.8(5) . . ?
C5B C4B C3B 121.5(7) . . ?
C3C C4C C5C 122.3(5) . . ?
C6A C5A C4A 117.6(4) . . ?
C6A C5A C8A 123.1(4) . . ?
C4A C5A C8A 119.2(4) . . ?
C4D C5D C6D 118.6(4) . . ?
C4D C5D C8D 120.2(4) . . ?
C6D C5D C8D 121.0(4) . . ?
C6B C5B C4B 117.3(5) . . ?
C6B C5B C8B 122.0(4) . . ?
C4B C5B C8B 120.7(5) . . ?
C4C C5C C6C 117.5(4) . . ?
C4C C5C C8C 120.9(4) . . ?
C6C C5C C8C 121.6(4) . . ?
C7C C6C C5C 121.1(5) . . ?
C7D C6D C5D 121.1(4) . . ?
C5B C6B C7B 122.1(5) . . ?
C5A C6A C7A 121.2(5) . . ?
C2C C7C C6C 118.7(5) . . ?
C2D C7D C6D 117.8(5) . . ?
C2B C7B C6B 118.8(6) . . ?
C2A C7A C6A 118.6(5) . . ?
C9A C8A C13A 118.7(4) . . ?
C9A C8A C5A 116.7(4) . . ?
C13A C8A C5A 124.5(4) . . ?
C9D C8D C13D 119.1(4) . . ?
C9D C8D C5D 117.3(4) . . ?
C13D C8D C5D 123.5(3) . . ?
C9C C8C C13C 119.6(4) . . ?
C9C C8C C5C 116.5(4) . . ?
C13C C8C C5C 123.8(3) . . ?
C9B C8B C13B 119.1(4) . . ?
C9B C8B C5B 118.1(4) . . ?
C13B C8B C5B 122.8(3) . . ?
C10D C9D C8D 121.1(4) . . ?
C10A C9A C8A 121.8(4) . . ?
C8C C9C C10C 120.6(4) . . ?
C10B C9B C8B 121.8(4) . . ?
C11A C10A C9A 119.4(4) . . ?
C11C C10C C9C 119.8(4) . . ?
C9D C10D C11D 120.3(4) . . ?
C11B C10B C9B 119.0(4) . . ?
C10D C11D C12D 120.9(4) . . ?
C10B C11B C12B 121.6(4) . . ?
C10A C11A C12A 121.0(4) . . ?
C10C C11C C12C 121.3(4) . . ?
C11C C12C C13C 119.1(4) . . ?
C11C C12C C15C 117.2(4) . . ?
C13C C12C C15C 123.5(3) . . ?
C11B C12B C13B 119.2(4) . . ?
C11B C12B C15B 117.0(4) . . ?
C13B C12B C15B 123.7(3) . . ?
C11A C12A C13A 119.5(4) . . ?
C11A C12A C15A 116.8(4) . . ?
C13A C12A C15A 123.5(3) . . ?
C11D C12D C13D 119.5(4) . . ?
C11D C12D C15D 117.3(4) . . ?
C13D C12D C15D 123.2(3) . . ?
C8C C13C C12C 119.5(3) . . ?
C8C C13C C14C 120.5(3) . . ?
C12C C13C C14C 120.0(3) . . ?
C8A C13A C12A 119.5(4) . . ?
C8A C13A C14A 120.6(3) . . ?
C12A C13A C14A 119.9(3) . . ?
C12D C13D C8D 119.1(3) . . ?
C12D C13D C14D 120.3(3) . . ?
C8D C13D C14D 120.7(3) . . ?
C8B C13B C12B 119.3(3) . . ?
C8B C13B C14B 119.5(3) . . ?
C12B C13B C14B 121.2(3) . . ?
O2B C14B O1B 126.2(3) . . ?
O2B C14B C13B 118.4(3) . . ?
O1B C14B C13B 115.3(3) . . ?
O2D C14D O1D 125.4(3) . . ?
O2D C14D C13D 118.0(3) . . ?
O1D C14D C13D 116.6(3) . . ?
O1A C14A O2A 125.0(3) . . ?
O1A C14A C13A 120.7(3) . . ?
O2A C14A C13A 114.3(3) . . ?
O2C C14C O1C 125.5(3) . . ?
O2C C14C C13C 117.5(3) . . ?
O1C C14C C13C 117.0(3) . . ?
C20A C15A C16A 118.0(4) . . ?
C20A C15A C12A 121.5(4) . . ?
C16A C15A C12A 120.3(4) . . ?
C20C C15C C16C 118.3(4) . . ?
C20C C15C C12C 120.7(4) . . ?
C16C C15C C12C 120.7(4) . . ?
C20D C15D C16D 117.3(5) . . ?
C20D C15D C12D 121.4(4) . . ?
C16D C15D C12D 121.2(5) . . ?
C16B C15B C20B 118.2(4) . . ?
C16B C15B C12B 120.5(4) . . ?
C20B C15B C12B 121.2(4) . . ?
C17C C16C C15C 121.3(5) . . ?
C15B C16B C17B 121.6(5) . . ?
C17A C16A C15A 120.2(5) . . ?
C17D C16D C15D 121.4(6) . . ?
C16C C17C C18C 117.7(5) . . ?
C18B C17B C16B 117.5(5) . . ?
C18A C17A C16A 118.7(5) . . ?
C18D C17D C16D 118.4(6) . . ?
F21B C18B C19B 119.3(6) . . ?
F21B C18B C17B 117.7(6) . . ?
C19B C18B C17B 123.0(5) . . ?
C19C C18C F21C 119.2(5) . . ?
C19C C18C C17C 122.9(5) . . ?
F21C C18C C17C 117.9(5) . . ?
C19A C18A F21A 119.1(6) . . ?
C19A C18A C17A 122.9(5) . . ?
F21A C18A C17A 118.0(5) . . ?
C19D C18D F21D 118.8(8) . . ?
C19D C18D C17D 122.5(6) . . ?
F21D C18D C17D 118.7(7) . . ?
C18C C19C C20C 118.5(5) . . ?
C18A C19A C20A 118.0(5) . . ?
C18B C19B C20B 118.4(5) . . ?
C18D C19D C20D 119.0(6) . . ?
C19C C20C C15C 121.3(4) . . ?
C19A C20A C15A 122.2(4) . . ?
C19D C20D C15D 121.5(5) . . ?
C19B C20B C15B 121.3(5) . . ?

loop_
_geom_bond_atom_site_label_1
_geom_bond_atom_site_label_2
_geom_bond_distance
_geom_bond_site_symmetry_2
_geom_bond_publ_flag
Fe1 O1D 2.036(2) . ?
Fe1 O1C 2.039(3) . ?
Fe1 N1P 2.068(3) . ?
Fe1 O1A 2.162(3) . ?
Fe1 O2B 2.208(3) . ?
Fe2 O2A 2.024(3) . ?
Fe2 O1B 2.024(3) . ?
Fe2 N1Q 2.066(3) . ?
Fe2 O2D 2.151(3) . ?
Fe2 O2C 2.156(3) . ?
F1D C2D 1.378(6) . ?
F1A C2A 1.366(6) . ?
F1C C2C 1.367(6) . ?
F1B C2B 1.358(7) . ?
F21B C18B 1.365(6) . ?
F21C C18C 1.369(6) . ?
F21D C18D 1.372(7) . ?
F21A C18A 1.370(6) . ?
O1A C14A 1.252(4) . ?
O1D C14D 1.268(4) . ?
O1C C14C 1.273(4) . ?
O1B C14B 1.260(4) . ?
O2D C14D 1.254(4) . ?
O2A C14A 1.275(4) . ?
O2C C14C 1.253(4) . ?
O2B C14B 1.252(4) . ?
N1Q C3Q 1.308(6) . ?
N1Q C1Q 1.357(6) . ?
N1P C3P 1.309(5) . ?
N1P C1P 1.378(6) . ?
N2Q C2Q 1.360(7) . ?
N2Q C3Q 1.361(6) . ?
N2Q C4Q 1.458(7) . ?
N2P C3P 1.329(6) . ?
N2P C2P 1.358(7) . ?
N2P C4P 1.483(7) . ?
C1P C2P 1.340(7) . ?
C1Q C2Q 1.358(7) . ?
C2D C3D 1.362(8) . ?
C2D C7D 1.368(7) . ?
C2B C7B 1.337(10) . ?
C2B C3B 1.375(11) . ?
C2A C3A 1.359(8) . ?
C2A C7A 1.372(8) . ?
C2C C7C 1.362(8) . ?
C2C C3C 1.355(8) . ?
C3A C4A 1.387(7) . ?
C3D C4D 1.397(7) . ?
C3C C4C 1.374(8) . ?
C3B C4B 1.388(9) . ?
C4D C5D 1.391(6) . ?
C4A C5A 1.392(6) . ?
C4B C5B 1.375(7) . ?
C4C C5C 1.380(7) . ?
C5A C6A 1.386(6) . ?
C5A C8A 1.490(6) . ?
C5D C6D 1.397(6) . ?
C5D C8D 1.501(6) . ?
C5B C6B 1.369(7) . ?
C5B C8B 1.497(6) . ?
C5C C6C 1.383(6) . ?
C5C C8C 1.505(6) . ?
C6C C7C 1.380(7) . ?
C6D C7D 1.387(6) . ?
C6B C7B 1.401(7) . ?
C6A C7A 1.394(7) . ?
C8A C9A 1.398(6) . ?
C8A C13A 1.412(5) . ?
C8D C9D 1.400(6) . ?
C8D C13D 1.424(6) . ?
C8C C9C 1.400(6) . ?
C8C C13C 1.411(6) . ?
C8B C9B 1.397(6) . ?
C8B C13B 1.413(5) . ?
C9D C10D 1.378(7) . ?
C9A C10A 1.386(7) . ?
C9C C10C 1.396(7) . ?
C9B C10B 1.382(7) . ?
C10A C11A 1.379(7) . ?
C10C C11C 1.372(7) . ?
C10D C11D 1.382(7) . ?
C10B C11B 1.380(6) . ?
C11D C12D 1.396(6) . ?
C11B C12B 1.400(5) . ?
C11A C12A 1.400(5) . ?
C11C C12C 1.406(6) . ?
C12C C13C 1.414(5) . ?
C12C C15C 1.492(6) . ?
C12B C13B 1.414(5) . ?
C12B C15B 1.494(6) . ?
C12A C13A 1.415(6) . ?
C12A C15A 1.493(6) . ?
C12D C13D 1.421(6) . ?
C12D C15D 1.493(6) . ?
C13C C14C 1.514(5) . ?
C13A C14A 1.515(5) . ?
C13D C14D 1.516(5) . ?
C13B C14B 1.521(5) . ?
C15A C20A 1.393(6) . ?
C15A C16A 1.399(6) . ?
C15C C20C 1.394(6) . ?
C15C C16C 1.400(6) . ?
C15D C20D 1.391(7) . ?
C15D C16D 1.404(7) . ?
C15B C16B 1.388(6) . ?
C15B C20B 1.393(6) . ?
C16C C17C 1.383(7) . ?
C16B C17B 1.397(7) . ?
C16A C17A 1.384(8) . ?
C16D C17D 1.388(9) . ?
C17C C18C 1.397(8) . ?
C17B C18B 1.379(9) . ?
C17A C18A 1.378(9) . ?
C17D C18D 1.369(10) . ?
C18B C19B 1.369(9) . ?
C18C C19C 1.359(7) . ?
C18A C19A 1.360(8) . ?
C18D C19D 1.356(10) . ?
C19C C20C 1.387(6) . ?
C19A C20A 1.369(6) . ?
C19B C20B 1.387(7) . ?
C19D C20D 1.386(7) . ?
